data_7011108
loop_
_publ_author_name
'Diran Herebian'
'William S. Sheldrick'

_publ_section_title
;
 Synthesis and DNA binding properties of bioorganometallic
 (\h5-pentamethylcyclopentadienyl)iridium(III) complexes of the type
 [(\h5-C5Me5)Ir(Aa)(dppz)]n+ (dppz = dipyrido[3,2-a:2',3'-c]phenazine,
 n= 1--3), with S-coordinated amino acids (Aa) or peptides
;
_journal_issue 6
_journal_name_full 'J. Chem. Soc., Dalton Trans.'
_journal_page_first 966
_journal_page_last 974
_journal_paper_doi 10.1039/b107656f
_journal_year 2002
_chemical_formula_sum 'C32.25 H37 F6 Ir N7 O8.25 S2'
_chemical_formula_weight 1025.01
_chemical_name_systematic
; 
? 
;
_space_group_IT_number 2
_symmetry_cell_setting triclinic
_symmetry_space_group_name_Hall '-P 1'
_symmetry_space_group_name_H-M 'P -1'
_atom_sites_solution_hydrogens geom
_atom_sites_solution_primary direct
_atom_sites_solution_secondary difmap
_audit_creation_method SHELXL
_cell_angle_alpha 63.27(3)
_cell_angle_beta 70.26(2)
_cell_angle_gamma 88.88(2)
_cell_formula_units_Z 2
_cell_length_a 12.755(3)
_cell_length_b 13.247(3)
_cell_length_c 14.711(7)
_cell_measurement_reflns_used 15
_cell_measurement_temperature 213(2)
_cell_measurement_theta_max 15.0
_cell_measurement_theta_min 10
_cell_volume 2063.5(14)
_computing_cell_refinement 'Siemens P4'
_computing_data_collection 'Siemens P4'
_computing_data_reduction XDISK
_computing_molecular_graphics XP5
_computing_publication_material SHELXL-93
_computing_structure_refinement 'SHELXL-93 (Sheldrick, 1993)'
_computing_structure_solution 'SHELXS-86 (Sheldrick, 1990)'
_diffrn_ambient_temperature 213(2)
_diffrn_measurement_device 'Siemens P4 4-circle-diffractometer'
_diffrn_measurement_method w-scan
_diffrn_radiation_monochromator graphite
_diffrn_radiation_source 'fine-focus sealed tube'
_diffrn_radiation_type MoK\a
_diffrn_radiation_wavelength 0.71073
_diffrn_reflns_av_R_equivalents 0.0329
_diffrn_reflns_av_sigmaI/netI 0.0531
_diffrn_reflns_limit_h_max 15
_diffrn_reflns_limit_h_min 0
_diffrn_reflns_limit_k_max 13
_diffrn_reflns_limit_k_min -13
_diffrn_reflns_limit_l_max 17
_diffrn_reflns_limit_l_min -16
_diffrn_reflns_number 7624
_diffrn_reflns_theta_max 25.00
_diffrn_reflns_theta_min 2.21
_diffrn_standards_decay_% 1.0
_diffrn_standards_interval_count 100
_diffrn_standards_number 3
_exptl_absorpt_coefficient_mu 3.420
_exptl_absorpt_correction_T_max 0.173
_exptl_absorpt_correction_T_min 0.098
_exptl_absorpt_correction_type empirical
_exptl_crystal_colour yellow
_exptl_crystal_density_diffrn 1.650
_exptl_crystal_description needle
_exptl_crystal_F_000 1017
_exptl_crystal_size_max 0.46
_exptl_crystal_size_mid 0.28
_exptl_crystal_size_min 0.22
_refine_diff_density_max 2.084
_refine_diff_density_min -2.294
_refine_diff_density_rms 0.172
_refine_ls_extinction_method none
_refine_ls_goodness_of_fit_all 1.101
_refine_ls_goodness_of_fit_obs 1.048
_refine_ls_matrix_type full
_refine_ls_number_parameters 490
_refine_ls_number_reflns 6874
_refine_ls_number_restraints 41
_refine_ls_restrained_S_all 1.109
_refine_ls_restrained_S_obs 1.059
_refine_ls_R_factor_all 0.0534
_refine_ls_R_factor_obs 0.0457
_refine_ls_shift/esd_max -0.005
_refine_ls_shift/esd_mean 0.000
_refine_ls_structure_factor_coef Fsqd
_refine_ls_weighting_details 'w=1/[\s^2^(Fo^2^)+(0.0924P)^2^+0.0000P] where P=(Fo^2^+2Fc^2^)/3'
_refine_ls_weighting_scheme calc
_refine_ls_wR_factor_all 0.1350
_refine_ls_wR_factor_obs 0.1195
_reflns_number_observed 5969
_reflns_number_total 6896
_reflns_observed_criterion >2sigma(I)
_cod_data_source_file b107656f.txt
_cod_data_source_block da42f
_cod_depositor_comments
;
The following automatic conversions were performed:

'_refine_ls_weighting_scheme' value 'calc
w=1/[\s^2^(Fo^2^)+(0.0924P)^2^+0.0000P] where P=(Fo^2^+2Fc^2^)/3' was
changed to 'calc'. New tag '_refine_ls_weighting_details' was
created. The value of the new tag was set to
'w=1/[\s^2^(Fo^2^)+(0.0924P)^2^+0.0000P] where P=(Fo^2^+2Fc^2^)/3'.

Automatic conversion script
Id: cif_fix_values 3143 2015-03-26 13:38:13Z robertas 
;
_cod_original_cell_volume 2063.5(12)
_cod_original_sg_symbol_H-M P-1
_cod_database_code 7011108

loop_
_symmetry_equiv_pos_as_xyz
'x, y, z'
'-x, -y, -z'

loop_
_atom_site_aniso_label
_atom_site_aniso_U_11
_atom_site_aniso_U_22
_atom_site_aniso_U_33
_atom_site_aniso_U_23
_atom_site_aniso_U_13
_atom_site_aniso_U_12
Ir1 0.02303(15) 0.0199(2) 0.0220(2) -0.01014(11) -0.00880(11) 0.00403(10)
N1 0.030(3) 0.025(3) 0.021(3) -0.009(3) -0.010(2) 0.006(2)
N10 0.029(3) 0.021(3) 0.025(3) -0.010(3) -0.014(3) 0.010(2)
C12 0.029(4) 0.035(4) 0.036(4) -0.017(4) -0.010(3) 0.004(3)
C13 0.026(4) 0.046(5) 0.039(5) -0.021(4) -0.006(3) 0.002(3)
C14 0.039(4) 0.043(5) 0.027(4) -0.012(4) -0.005(3) -0.012(4)
C15 0.060(5) 0.028(4) 0.024(4) -0.005(3) -0.010(4) -0.003(4)
C16 0.062(6) 0.027(4) 0.031(4) -0.009(4) -0.018(4) 0.007(4)
C17 0.059(5) 0.032(4) 0.043(5) -0.021(4) -0.025(4) 0.025(4)
C18 0.049(5) 0.049(5) 0.049(5) -0.026(5) -0.024(4) 0.027(4)
C19 0.036(4) 0.036(4) 0.032(4) -0.020(4) -0.013(3) 0.011(3)
C110 0.039(4) 0.024(4) 0.024(4) -0.012(3) -0.017(3) 0.006(3)
C111 0.032(4) 0.026(4) 0.019(3) -0.011(3) -0.007(3) -0.001(3)
C112 0.047(5) 0.034(4) 0.024(4) -0.013(3) -0.013(3) -0.005(3)
C113 0.054(5) 0.026(4) 0.036(4) -0.017(4) -0.024(4) 0.011(3)
C1A 0.025(3) 0.027(4) 0.028(4) -0.008(3) -0.007(3) 0.000(3)
C2A 0.033(4) 0.020(4) 0.028(4) -0.010(3) -0.006(3) 0.001(3)
C3A 0.039(4) 0.028(4) 0.025(4) -0.005(3) -0.015(3) 0.010(3)
C4A 0.035(4) 0.025(4) 0.030(4) -0.008(3) -0.019(3) 0.001(3)
C5A 0.032(4) 0.030(4) 0.019(3) -0.009(3) -0.006(3) 0.006(3)
C1B 0.030(4) 0.049(5) 0.044(5) -0.014(4) -0.007(4) -0.003(4)
C2B 0.066(6) 0.026(4) 0.046(5) -0.016(4) -0.016(4) 0.000(4)
C3B 0.045(5) 0.053(6) 0.055(6) -0.022(5) -0.020(4) 0.028(4)
C4B 0.046(5) 0.056(6) 0.043(5) -0.027(4) -0.022(4) 0.001(4)
C5B 0.045(5) 0.051(5) 0.042(5) -0.031(4) -0.013(4) 0.014(4)
C2G 0.040(4) 0.025(4) 0.022(3) -0.008(3) -0.011(3) 0.002(3)
N1G 0.034(3) 0.028(3) 0.033(3) -0.018(3) -0.013(3) 0.009(3)
N2G 0.044(4) 0.043(4) 0.033(3) -0.026(3) -0.016(3) 0.012(3)
N3G 0.045(4) 0.038(4) 0.032(3) -0.024(3) -0.021(3) 0.012(3)
C4G 0.033(4) 0.028(4) 0.022(3) -0.012(3) -0.010(3) 0.002(3)
C5G 0.032(4) 0.023(4) 0.022(3) -0.010(3) -0.009(3) 0.004(3)
C6G 0.037(4) 0.022(4) 0.026(4) -0.010(3) -0.012(3) 0.005(3)
O6G 0.040(3) 0.049(4) 0.055(4) -0.035(3) -0.026(3) 0.017(3)
N7G 0.031(3) 0.030(3) 0.024(3) -0.013(3) -0.014(3) 0.006(2)
C8G 0.034(4) 0.028(4) 0.028(4) -0.015(3) -0.014(3) 0.009(3)
N9G 0.033(3) 0.036(4) 0.040(4) -0.021(3) -0.019(3) 0.009(3)
C9G 0.049(5) 0.092(8) 0.088(8) -0.069(7) -0.043(6) 0.024(5)
C9'G 0.059(7) 0.080(8) 0.098(10) -0.045(8) -0.033(7) 0.003(6)
S1 0.0518(13) 0.062(2) 0.0548(14) -0.0311(13) -0.0231(12) 0.0184(11)
O11 0.117(7) 0.088(6) 0.102(7) -0.052(6) -0.059(6) 0.068(6)
O12 0.121(8) 0.139(9) 0.050(5) -0.033(5) -0.012(5) 0.094(7)
O13 0.106(6) 0.087(6) 0.087(6) -0.057(5) -0.073(5) 0.040(5)
C1 0.164(19) 0.076(11) 0.193(22) -0.052(13) -0.115(18) 0.027(12)
F11 0.224(15) 0.101(8) 0.305(20) -0.037(10) -0.159(15) -0.023(9)
F12 0.085(8) 0.318(22) 0.143(11) 0.004(12) 0.018(7) -0.045(10)
F13 0.196(12) 0.213(14) 0.254(15) -0.081(12) -0.183(12) 0.003(10)
S2 0.0322(10) 0.0417(12) 0.0536(13) -0.0194(10) -0.0170(10) 0.0070(9)
O21 0.037(3) 0.046(4) 0.076(5) -0.027(4) -0.011(3) 0.013(3)
O22 0.071(5) 0.087(6) 0.067(5) -0.035(4) -0.040(4) 0.022(4)
O23 0.032(3) 0.055(4) 0.070(5) -0.017(4) -0.011(3) -0.006(3)
C2 0.036(4) 0.046(5) 0.049(5) -0.027(4) -0.021(4) 0.005(4)
F21 0.058(3) 0.061(3) 0.050(3) -0.028(3) -0.020(3) 0.007(3)
F22 0.056(3) 0.043(3) 0.094(4) -0.025(3) -0.040(3) 0.001(2)
F23 0.070(4) 0.072(4) 0.082(4) -0.050(4) -0.042(3) 0.039(3)

loop_
_atom_site_label
_atom_site_type_symbol
_atom_site_fract_x
_atom_site_fract_y
_atom_site_fract_z
_atom_site_U_iso_or_equiv
_atom_site_thermal_displace_type
_atom_site_occupancy
_atom_site_calc_flag
_atom_site_refinement_flags
_atom_site_disorder_group
Ir1 Ir 0.66718(2) 0.69066(2) 0.54416(2) 0.02139(11) Uani 1 d . .
N1 N 0.5162(5) 0.5845(5) 0.6715(5) 0.0256(12) Uani 1 d . .
N10 N 0.7229(5) 0.5350(5) 0.6222(5) 0.0244(12) Uani 1 d . .
C12 C 0.4113(6) 0.6083(7) 0.6898(6) 0.034(2) Uani 1 d . .
H12 H 0.4003(6) 0.6805(7) 0.6442(6) 0.041 Uiso 1 calc R .
C13 C 0.3178(6) 0.5299(7) 0.7741(7) 0.038(2) Uani 1 d . .
H13 H 0.2460(6) 0.5500(7) 0.7842(7) 0.046 Uiso 1 calc R .
C14 C 0.3314(7) 0.4243(7) 0.8412(6) 0.040(2) Uani 1 d . .
H14 H 0.2690(7) 0.3719(7) 0.8981(6) 0.047 Uiso 1 calc R .
C15 C 0.4644(8) 0.2844(7) 0.8889(6) 0.041(2) Uani 1 d . .
H15 H 0.4058(8) 0.2284(7) 0.9476(6) 0.049 Uiso 1 calc R .
C16 C 0.5709(8) 0.2612(7) 0.8656(7) 0.042(2) Uani 1 d . .
H16 H 0.5848(8) 0.1895(7) 0.9091(7) 0.051 Uiso 1 calc R .
C17 C 0.7750(7) 0.3243(7) 0.7480(7) 0.042(2) Uani 1 d . .
H17 H 0.7935(7) 0.2542(7) 0.7889(7) 0.050 Uiso 1 calc R .
C18 C 0.8578(8) 0.4109(8) 0.6585(7) 0.046(2) Uani 1 d . .
H18 H 0.9328(8) 0.3999(8) 0.6395(7) 0.055 Uiso 1 calc R .
C19 C 0.8286(6) 0.5137(7) 0.5978(6) 0.033(2) Uani 1 d . .
H19 H 0.8851(6) 0.5705(7) 0.5371(6) 0.039 Uiso 1 calc R .
C110 C 0.6408(6) 0.4506(6) 0.7122(6) 0.0268(15) Uani 1 d . .
C111 C 0.5289(6) 0.4765(6) 0.7374(5) 0.0262(15) Uani 1 d . .
C112 C 0.4411(7) 0.3931(7) 0.8249(6) 0.035(2) Uani 1 d . .
C113 C 0.6615(7) 0.3438(6) 0.7765(6) 0.036(2) Uani 1 d . .
C1A C 0.7943(2) 0.8062(3) 0.3841(3) 0.030(2) Uani 1 d G .
C2A C 0.7102(3) 0.8692(3) 0.4145(3) 0.029(2) Uani 1 d G .
C3A C 0.6059(3) 0.8212(3) 0.4240(3) 0.033(2) Uani 1 d G .
C4A C 0.6255(2) 0.7286(3) 0.3995(3) 0.030(2) Uani 1 d G .
C5A C 0.7419(2) 0.7194(3) 0.3749(3) 0.029(2) Uani 1 d G .
C1B C 0.9176(3) 0.8279(4) 0.3651(4) 0.047(2) Uani 1 d G .
H1B1 H 0.9592(9) 0.8770(44) 0.2886(9) 0.070 Uiso 1 calc R .
H1B2 H 0.9460(14) 0.7565(7) 0.3879(48) 0.070 Uiso 1 calc R .
H1B3 H 0.9261(7) 0.8640(49) 0.4066(41) 0.070 Uiso 1 calc R .
C2B C 0.7285(4) 0.9695(4) 0.4334(4) 0.047(2) Uani 1 d G .
H2B1 H 0.6623(21) 0.9690(31) 0.4897(37) 0.070 Uiso 1 calc R .
H2B2 H 0.7428(53) 1.0395(5) 0.3668(15) 0.070 Uiso 1 calc R .
H2B3 H 0.7920(33) 0.9636(29) 0.4556(50) 0.070 Uiso 1 calc R .
C3B C 0.4938(4) 0.8615(4) 0.4547(5) 0.052(2) Uani 1 d G .
H3B1 H 0.4868(25) 0.9221(40) 0.3902(10) 0.078 Uiso 1 calc R .
H3B2 H 0.4897(24) 0.8892(55) 0.5058(44) 0.078 Uiso 1 calc R .
H3B3 H 0.4337(4) 0.7990(15) 0.4876(52) 0.078 Uiso 1 calc R .
C4B C 0.5380(4) 0.6533(4) 0.3996(4) 0.045(2) Uani 1 d G .
H4B1 H 0.5274(37) 0.6904(23) 0.3310(20) 0.068 Uiso 1 calc R .
H4B2 H 0.4679(14) 0.6401(43) 0.4581(31) 0.068 Uiso 1 calc R .
H4B3 H 0.5630(24) 0.5814(20) 0.4098(50) 0.068 Uiso 1 calc R .
C5B C 0.7999(4) 0.6325(4) 0.3442(4) 0.043(2) Uani 1 d G .
H5B1 H 0.8061(47) 0.6511(30) 0.2713(19) 0.064 Uiso 1 calc R .
H5B2 H 0.7566(27) 0.5576(8) 0.3946(30) 0.064 Uiso 1 calc R .
H5B3 H 0.8739(20) 0.6334(37) 0.3472(49) 0.064 Uiso 1 calc R .
C2G C 0.5990(6) 0.9051(6) 0.8300(6) 0.030(2) Uani 1 d . .
N1G N 0.5251(5) 0.8868(5) 0.7866(5) 0.0299(13) Uani 1 d . .
H1G H 0.4626(5) 0.9131(5) 0.7992(5) 0.036 Uiso 1 calc R .
N2G N 0.5712(6) 0.9690(6) 0.8801(5) 0.0364(15) Uani 1 d . .
H2G1 H 0.6151(6) 0.9825(6) 0.9080(5) 0.044 Uiso 1 calc R .
H2G2 H 0.5093(6) 0.9969(6) 0.8846(5) 0.044 Uiso 1 calc R .
N3G N 0.6941(5) 0.8627(6) 0.8234(5) 0.0337(14) Uani 1 d . .
C4G C 0.7147(6) 0.8071(6) 0.7623(6) 0.0279(15) Uani 1 d . .
C5G C 0.6487(6) 0.7891(6) 0.7119(5) 0.0257(14) Uani 1 d . .
C6G C 0.5429(6) 0.8293(6) 0.7239(6) 0.029(2) Uani 1 d . .
O6G O 0.4729(5) 0.8221(5) 0.6866(5) 0.0413(13) Uani 1 d . .
N7G N 0.7035(5) 0.7293(5) 0.6575(5) 0.0269(13) Uani 1 d . .
C8G C 0.7999(6) 0.7165(6) 0.6736(6) 0.029(2) Uani 1 d . .
H8G H 0.8551(6) 0.6813(6) 0.6440(6) 0.034 Uiso 1 calc R .
N9G N 0.8090(5) 0.7611(6) 0.7384(5) 0.0334(14) Uani 1 d . .
C9G C 0.9011(8) 0.7521(10) 0.7797(10) 0.060(3) Uani 1 d . .
C9'G C 0.9631(10) 0.8683(11) 0.7381(11) 0.077(3) Uani 1 d . .
S1 S 0.7233(2) 0.9671(2) 0.0914(2) 0.0538(6) Uani 1 d D .
O11 O 0.7671(7) 0.8616(6) 0.1146(7) 0.095(3) Uani 1 d D .
O12 O 0.6478(7) 0.9737(8) 0.1846(5) 0.115(4) Uani 1 d D .
O13 O 0.6824(6) 1.0093(6) 0.0022(6) 0.076(2) Uani 1 d D .
C1 C 0.8423(7) 1.0743(7) 0.0419(8) 0.134(8) Uani 1 d D .
F11 F 0.8065(10) 1.1732(7) 0.0233(12) 0.215(7) Uani 1 d D .
F12 F 0.9176(8) 1.0867(12) -0.0488(8) 0.244(10) Uani 1 d D .
F13 F 0.8879(9) 1.0474(10) 0.1157(10) 0.203(7) Uani 1 d D .
S2 S 0.8417(2) 0.3040(2) 0.4547(2) 0.0434(5) Uani 1 d D .
O21 O 0.7459(4) 0.3448(5) 0.5048(5) 0.057(2) Uani 1 d D .
O22 O 0.8390(6) 0.2936(6) 0.3631(5) 0.072(2) Uani 1 d D .
O23 O 0.9490(4) 0.3550(5) 0.4405(5) 0.060(2) Uani 1 d D .
C2 C 0.8272(5) 0.1571(4) 0.5580(5) 0.041(2) Uani 1 d D .
F21 F 0.8272(4) 0.1509(4) 0.6504(4) 0.0552(13) Uani 1 d D .
F22 F 0.7332(4) 0.0940(4) 0.5816(5) 0.063(2) Uani 1 d D .
F23 F 0.9121(4) 0.1068(5) 0.5244(5) 0.065(2) Uani 1 d D .
C1L1 C 0.3818(10) 0.5053(27) 0.0370(24) 0.032(6) Uiso 0.25 d PD .
O1L1 O 0.5000 0.5000 0.0000 0.073(6) Uiso 0.50 d SPD .
C1L2 C 0.6751(18) 0.4369(24) -0.0235(23) 0.087(7) Uiso 0.50 d PD .
O1L2 O 0.5588(18) 0.4381(21) 0.0196(20) 0.120(7) Uiso 0.50 d PD .
C1L3 C -0.0378(47) 0.5571(49) 0.0190(45) 0.204(23) Uiso 0.50 d PD .
O1L3 O 0.0034(30) 0.5885(32) 0.0822(30) 0.194(13) Uiso 0.50 d PD .

loop_
_atom_type_symbol
_atom_type_description
_atom_type_scat_dispersion_real
_atom_type_scat_dispersion_imag
_atom_type_scat_source
C C 0.0033 0.0016 'International Tables Vol C Tables 4.2.6.8 and 6.1.1.4'
H H 0.0000 0.0000 'International Tables Vol C Tables 4.2.6.8 and 6.1.1.4'
N N 0.0061 0.0033 'International Tables Vol C Tables 4.2.6.8 and 6.1.1.4'
O O 0.0106 0.0060 'International Tables Vol C Tables 4.2.6.8 and 6.1.1.4'
F F 0.0171 0.0103 'International Tables Vol C Tables 4.2.6.8 and 6.1.1.4'
S S 0.1246 0.1234 'International Tables Vol C Tables 4.2.6.8 and 6.1.1.4'
Ir Ir -1.4442 7.9887 'International Tables Vol C Tables 4.2.6.8 and 6.1.1.4'

loop_
_geom_angle_atom_site_label_1
_geom_angle_atom_site_label_2
_geom_angle_atom_site_label_3
_geom_angle
_geom_angle_site_symmetry_1
_geom_angle_site_symmetry_3
_geom_angle_publ_flag
N10 Ir1 N1 77.3(2) . . ?
N10 Ir1 N7G 83.9(2) . . ?
N1 Ir1 N7G 89.2(2) . . ?
N10 Ir1 C1A 111.8(2) . . ?
N1 Ir1 C1A 163.6(2) . . ?
N7G Ir1 C1A 105.0(2) . . ?
N10 Ir1 C5A 99.0(2) . . ?
N1 Ir1 C5A 129.5(2) . . ?
N7G Ir1 C5A 141.1(2) . . ?
C1A Ir1 C5A 37.85(6) . . ?
N10 Ir1 C2A 148.0(2) . . ?
N1 Ir1 C2A 134.7(2) . . ?
N7G Ir1 C2A 94.2(2) . . ?
C1A Ir1 C2A 37.84(7) . . ?
C5A Ir1 C2A 63.21(10) . . ?
N10 Ir1 C4A 119.9(2) . . ?
N1 Ir1 C4A 100.6(2) . . ?
N7G Ir1 C4A 155.6(2) . . ?
C1A Ir1 C4A 63.16(10) . . ?
C5A Ir1 C4A 37.72(6) . . ?
C2A Ir1 C4A 63.06(10) . . ?
N10 Ir1 C3A 157.5(2) . . ?
N1 Ir1 C3A 103.0(2) . . ?
N7G Ir1 C3A 118.5(2) . . ?
C1A Ir1 C3A 63.15(10) . . ?
C5A Ir1 C3A 63.06(10) . . ?
C2A Ir1 C3A 37.71(6) . . ?
C4A Ir1 C3A 37.63(6) . . ?
C12 N1 C111 117.1(6) . . ?
C12 N1 Ir1 127.9(5) . . ?
C111 N1 Ir1 114.9(4) . . ?
C19 N10 C110 117.8(6) . . ?
C19 N10 Ir1 127.1(5) . . ?
C110 N10 Ir1 114.9(4) . . ?
N1 C12 C13 122.8(7) . . ?
C14 C13 C12 119.8(7) . . ?
C13 C14 C112 120.1(7) . . ?
C16 C15 C112 120.7(8) . . ?
C15 C16 C113 121.1(8) . . ?
C18 C17 C113 119.2(7) . . ?
C19 C18 C17 119.6(8) . . ?
N10 C19 C18 122.8(8) . . ?
N10 C110 C113 123.4(7) . . ?
N10 C110 C111 116.6(6) . . ?
C113 C110 C111 119.9(7) . . ?
N1 C111 C112 124.3(7) . . ?
N1 C111 C110 116.2(6) . . ?
C112 C111 C110 119.5(7) . . ?
C111 C112 C15 119.5(8) . . ?
C111 C112 C14 115.9(7) . . ?
C15 C112 C14 124.7(7) . . ?
C110 C113 C16 119.3(7) . . ?
C110 C113 C17 117.0(7) . . ?
C16 C113 C17 123.6(7) . . ?
C2A C1A C5A 108.0 . . ?
C2A C1A C1B 126.0 . . ?
C5A C1A C1B 126.0 . . ?
C2A C1A Ir1 71.31(11) . . ?
C5A C1A Ir1 71.28(11) . . ?
C1B C1A Ir1 123.06(10) . . ?
C1A C2A C3A 108.0 . . ?
C1A C2A C2B 126.0 . . ?
C3A C2A C2B 126.0 . . ?
C1A C2A Ir1 70.85(11) . . ?
C3A C2A Ir1 71.50(11) . . ?
C2B C2A Ir1 123.31(10) . . ?
C4A C3A C2A 108.0 . . ?
C4A C3A C3B 126.0 . . ?
C2A C3A C3B 126.0 . . ?
C4A C3A Ir1 71.17(11) . . ?
C2A C3A Ir1 70.79(11) . . ?
C3B C3A Ir1 123.67(10) . . ?
C5A C4A C3A 108.0 . . ?
C5A C4A C4B 126.0 . . ?
C3A C4A C4B 126.0 . . ?
C5A C4A Ir1 70.78(11) . . ?
C3A C4A Ir1 71.20(11) . . ?
C4B C4A Ir1 123.66(10) . . ?
C4A C5A C1A 108.0 . . ?
C4A C5A C5B 126.0 . . ?
C1A C5A C5B 126.0 . . ?
C4A C5A Ir1 71.50(11) . . ?
C1A C5A Ir1 70.86(11) . . ?
C5B C5A Ir1 123.28(10) . . ?
N3G C2G N2G 119.6(7) . . ?
N3G C2G N1G 123.3(6) . . ?
N2G C2G N1G 117.2(7) . . ?
C2G N1G C6G 125.9(6) . . ?
C2G N3G C4G 112.4(6) . . ?
N9G C4G N3G 124.1(6) . . ?
N9G C4G C5G 107.6(6) . . ?
N3G C4G C5G 128.3(7) . . ?
C4G C5G N7G 108.4(6) . . ?
C4G C5G C6G 119.4(6) . . ?
N7G C5G C6G 132.2(6) . . ?
O6G C6G N1G 119.9(7) . . ?
O6G C6G C5G 129.6(7) . . ?
N1G C6G C5G 110.5(6) . . ?
C8G N7G C5G 105.3(6) . . ?
C8G N7G Ir1 123.2(5) . . ?
C5G N7G Ir1 130.5(5) . . ?
N7G C8G N9G 112.1(6) . . ?
C4G N9G C8G 106.6(6) . . ?
C4G N9G C9G 127.6(7) . . ?
C8G N9G C9G 125.7(6) . . ?
N9G C9G C9'G 110.7(9) . . ?
O12 S1 O11 115.1(5) . . ?
O12 S1 O13 112.3(4) . . ?
O11 S1 O13 115.7(4) . . ?
O12 S1 C1 102.8(5) . . ?
O11 S1 C1 105.6(4) . . ?
O13 S1 C1 103.4(4) . . ?
F12 C1 F13 109.7(8) . . ?
F12 C1 F11 107.9(8) . . ?
F13 C1 F11 108.6(8) . . ?
F12 C1 S1 111.7(7) . . ?
F13 C1 S1 110.2(6) . . ?
F11 C1 S1 108.6(6) . . ?
O22 S2 O21 114.5(4) . . ?
O22 S2 O23 115.3(4) . . ?
O21 S2 O23 114.6(4) . . ?
O22 S2 C2 103.9(3) . . ?
O21 S2 C2 103.6(3) . . ?
O23 S2 C2 102.8(3) . . ?
F22 C2 F21 107.7(5) . . ?
F22 C2 F23 106.7(5) . . ?
F21 C2 F23 106.9(5) . . ?
F22 C2 S2 112.2(4) . . ?
F21 C2 S2 111.9(4) . . ?
F23 C2 S2 111.2(4) . . ?
O1L2 C1L1 C1L2 90.6(29) 2_665 2_665 ?
O1L2 C1L1 O1L1 50.6(14) 2_665 . ?
C1L2 C1L1 O1L1 141.2(29) 2_665 . ?
O1L2 O1L1 O1L2 180.000(5) . 2_665 ?
O1L2 O1L1 C1L1 40.4(16) . 2_665 ?
O1L2 O1L1 C1L1 139.6(16) 2_665 2_665 ?
O1L2 O1L1 C1L1 139.6(16) . . ?
O1L2 O1L1 C1L1 40.4(16) 2_665 . ?
C1L1 O1L1 C1L1 180.000(1) 2_665 . ?
C1L1 C1L2 O1L2 41.4(17) 2_665 . ?
C1L1 O1L2 O1L1 88.9(23) 2_665 . ?
C1L1 O1L2 C1L2 48.0(20) 2_665 . ?
O1L1 O1L2 C1L2 136.8(25) . . ?
O1L3 C1L3 C1L3 115.2(47) . 2_565 ?

loop_
_geom_bond_atom_site_label_1
_geom_bond_atom_site_label_2
_geom_bond_distance
_geom_bond_site_symmetry_2
_geom_bond_publ_flag
Ir1 N10 2.106(5) . ?
Ir1 N1 2.120(6) . ?
Ir1 N7G 2.135(6) . ?
Ir1 C1A 2.189(3) . ?
Ir1 C5A 2.194(3) . ?
Ir1 C2A 2.195(3) . ?
Ir1 C4A 2.204(3) . ?
Ir1 C3A 2.204(3) . ?
N1 C12 1.333(9) . ?
N1 C111 1.366(9) . ?
N10 C19 1.333(9) . ?
N10 C110 1.370(9) . ?
C12 C13 1.390(11) . ?
C13 C14 1.351(12) . ?
C14 C112 1.423(12) . ?
C15 C16 1.350(12) . ?
C15 C112 1.414(11) . ?
C16 C113 1.409(12) . ?
C17 C18 1.384(13) . ?
C17 C113 1.417(11) . ?
C18 C19 1.379(11) . ?
C110 C113 1.385(10) . ?
C110 C111 1.424(10) . ?
C111 C112 1.388(10) . ?
C1A C2A 1.422(2) . ?
C1A C5A 1.422(2) . ?
C1A C1B 1.511(2) . ?
C2A C3A 1.422(2) . ?
C2A C2B 1.511(2) . ?
C3A C4A 1.422(2) . ?
C3A C3B 1.511(2) . ?
C4A C5A 1.422(2) . ?
C4A C4B 1.511(2) . ?
C5A C5B 1.511(2) . ?
C2G N3G 1.318(10) . ?
C2G N2G 1.326(9) . ?
C2G N1G 1.381(9) . ?
N1G C6G 1.402(9) . ?
N3G C4G 1.359(9) . ?
C4G N9G 1.349(9) . ?
C4G C5G 1.380(10) . ?
C5G N7G 1.388(9) . ?
C5G C6G 1.425(10) . ?
C6G O6G 1.221(9) . ?
N7G C8G 1.322(9) . ?
C8G N9G 1.362(9) . ?
N9G C9G 1.475(10) . ?
C9G C9'G 1.50(2) . ?
S1 O12 1.424(5) . ?
S1 O11 1.432(5) . ?
S1 O13 1.448(5) . ?
S1 C1 1.806(6) . ?
C1 F12 1.294(8) . ?
C1 F13 1.309(8) . ?
C1 F11 1.319(8) . ?
S2 O22 1.426(5) . ?
S2 O21 1.432(5) . ?
S2 O23 1.446(5) . ?
S2 C2 1.815(5) . ?
C2 F22 1.325(6) . ?
C2 F21 1.325(6) . ?
C2 F23 1.329(6) . ?
C1L1 O1L2 0.93(3) 2_665 ?
C1L1 C1L2 1.04(3) 2_665 ?
C1L1 O1L1 1.432(10) . ?
O1L1 O1L2 1.11(2) . ?
O1L1 O1L2 1.11(2) 2_665 ?
O1L1 C1L1 1.432(10) 2_665 ?
C1L2 C1L1 1.04(3) 2_665 ?
C1L2 O1L2 1.405(10) . ?
O1L2 C1L1 0.93(3) 2_665 ?
C1L3 O1L3 1.414(10) . ?
C1L3 C1L3 1.97(10) 2_565 ?

loop_
_geom_torsion_atom_site_label_1
_geom_torsion_atom_site_label_2
_geom_torsion_atom_site_label_3
_geom_torsion_atom_site_label_4
_geom_torsion
_geom_torsion_site_symmetry_1
_geom_torsion_site_symmetry_2
_geom_torsion_site_symmetry_3
_geom_torsion_site_symmetry_4
_geom_torsion_publ_flag
N10 Ir1 N1 C12 -174.2(7) . . . . ?
N7G Ir1 N1 C12 101.8(6) . . . . ?
C1A Ir1 N1 C12 -48.4(10) . . . . ?
C5A Ir1 N1 C12 -83.0(6) . . . . ?
C2A Ir1 N1 C12 6.7(7) . . . . ?
C4A Ir1 N1 C12 -55.7(6) . . . . ?
C3A Ir1 N1 C12 -17.3(6) . . . . ?
N10 Ir1 N1 C111 1.0(4) . . . . ?
N7G Ir1 N1 C111 -83.0(5) . . . . ?
C1A Ir1 N1 C111 126.9(6) . . . . ?
C5A Ir1 N1 C111 92.3(5) . . . . ?
C2A Ir1 N1 C111 -178.1(4) . . . . ?
C4A Ir1 N1 C111 119.5(4) . . . . ?
C3A Ir1 N1 C111 157.9(4) . . . . ?
N1 Ir1 N10 C19 -177.5(6) . . . . ?
N7G Ir1 N10 C19 -87.0(6) . . . . ?
C1A Ir1 N10 C19 16.8(6) . . . . ?
C5A Ir1 N10 C19 53.9(6) . . . . ?
C2A Ir1 N10 C19 1.3(8) . . . . ?
C4A Ir1 N10 C19 87.5(6) . . . . ?
C3A Ir1 N10 C19 89.1(7) . . . . ?
N1 Ir1 N10 C110 -2.3(4) . . . . ?
N7G Ir1 N10 C110 88.2(5) . . . . ?
C1A Ir1 N10 C110 -168.0(4) . . . . ?
C5A Ir1 N10 C110 -130.9(4) . . . . ?
C2A Ir1 N10 C110 176.5(3) . . . . ?
C4A Ir1 N10 C110 -97.3(5) . . . . ?
C3A Ir1 N10 C110 -95.7(6) . . . . ?
C111 N1 C12 C13 2.3(11) . . . . ?
Ir1 N1 C12 C13 177.5(5) . . . . ?
N1 C12 C13 C14 -0.3(12) . . . . ?
C12 C13 C14 C112 -0.7(12) . . . . ?
C112 C15 C16 C113 -0.7(13) . . . . ?
C113 C17 C18 C19 -1.0(12) . . . . ?
C110 N10 C19 C18 0.4(11) . . . . ?
Ir1 N10 C19 C18 175.5(6) . . . . ?
C17 C18 C19 N10 1.1(12) . . . . ?
C19 N10 C110 C113 -2.0(10) . . . . ?
Ir1 N10 C110 C113 -177.7(5) . . . . ?
C19 N10 C110 C111 179.0(6) . . . . ?
Ir1 N10 C110 C111 3.3(7) . . . . ?
C12 N1 C111 C112 -3.7(10) . . . . ?
Ir1 N1 C111 C112 -179.4(5) . . . . ?
C12 N1 C111 C110 176.2(6) . . . . ?
Ir1 N1 C111 C110 0.4(7) . . . . ?
N10 C110 C111 N1 -2.5(9) . . . . ?
C113 C110 C111 N1 178.5(6) . . . . ?
N10 C110 C111 C112 177.4(6) . . . . ?
C113 C110 C111 C112 -1.7(10) . . . . ?
N1 C111 C112 C15 -178.9(7) . . . . ?
C110 C111 C112 C15 1.2(10) . . . . ?
N1 C111 C112 C14 2.7(10) . . . . ?
C110 C111 C112 C14 -177.1(6) . . . . ?
C16 C15 C112 C111 -0.1(12) . . . . ?
C16 C15 C112 C14 178.1(8) . . . . ?
C13 C14 C112 C111 -0.5(11) . . . . ?
C13 C14 C112 C15 -178.7(7) . . . . ?
N10 C110 C113 C16 -178.1(7) . . . . ?
C111 C110 C113 C16 0.9(10) . . . . ?
N10 C110 C113 C17 2.0(11) . . . . ?
C111 C110 C113 C17 -179.0(7) . . . . ?
C15 C16 C113 C110 0.2(12) . . . . ?
C15 C16 C113 C17 -179.9(8) . . . . ?
C18 C17 C113 C110 -0.5(11) . . . . ?
C18 C17 C113 C16 179.7(8) . . . . ?
N10 Ir1 C1A C2A -166.6(2) . . . . ?
N1 Ir1 C1A C2A 71.8(6) . . . . ?
N7G Ir1 C1A C2A -77.2(2) . . . . ?
C5A Ir1 C1A C2A 117.33(6) . . . . ?
C2A Ir1 C1A C2A 0.0 . . . . ?
C4A Ir1 C1A C2A 79.86(7) . . . . ?
C3A Ir1 C1A C2A 37.5 . . . . ?
N10 Ir1 C1A C5A 76.0(2) . . . . ?
N1 Ir1 C1A C5A -45.6(6) . . . . ?
N7G Ir1 C1A C5A 165.4(2) . . . . ?
C5A Ir1 C1A C5A 0.0 . . . . ?
C2A Ir1 C1A C5A -117.33(6) . . . . ?
C4A Ir1 C1A C5A -37.5 . . . . ?
C3A Ir1 C1A C5A -79.86(7) . . . . ?
N10 Ir1 C1A C1B -45.3(2) . . . . ?
N1 Ir1 C1A C1B -166.9(6) . . . . ?
N7G Ir1 C1A C1B 44.1(2) . . . . ?
C5A Ir1 C1A C1B -121.33(6) . . . . ?
C2A Ir1 C1A C1B 121.33(6) . . . . ?
C4A Ir1 C1A C1B -158.8 . . . . ?
C3A Ir1 C1A C1B 158.8 . . . . ?
C5A C1A C2A C3A 0.0 . . . . ?
C1B C1A C2A C3A 180.0 . . . . ?
Ir1 C1A C2A C3A -62.22(11) . . . . ?
C5A C1A C2A C2B -180.0 . . . . ?
C1B C1A C2A C2B 0.0 . . . . ?
Ir1 C1A C2A C2B 117.79(11) . . . . ?
C5A C1A C2A Ir1 62.21(11) . . . . ?
C1B C1A C2A Ir1 -117.78(11) . . . . ?
Ir1 C1A C2A Ir1 0.0 . . . . ?
N10 Ir1 C2A C1A 23.9(3) . . . . ?
N1 Ir1 C2A C1A -157.8(2) . . . . ?
N7G Ir1 C2A C1A 109.2(2) . . . . ?
C1A Ir1 C2A C1A 0.0 . . . . ?
C5A Ir1 C2A C1A -37.6 . . . . ?
C4A Ir1 C2A C1A -80.12(7) . . . . ?
C3A Ir1 C2A C1A -117.46(6) . . . . ?
N10 Ir1 C2A C3A 141.3(3) . . . . ?
N1 Ir1 C2A C3A -40.4(2) . . . . ?
N7G Ir1 C2A C3A -133.4(2) . . . . ?
C1A Ir1 C2A C3A 117.46(6) . . . . ?
C5A Ir1 C2A C3A 79.82(7) . . . . ?
C4A Ir1 C2A C3A 37.3 . . . . ?
C3A Ir1 C2A C3A 0.0 . . . . ?
N10 Ir1 C2A C2B -97.2(3) . . . . ?
N1 Ir1 C2A C2B 81.1(2) . . . . ?
N7G Ir1 C2A C2B -11.9(2) . . . . ?
C1A Ir1 C2A C2B -121.10(6) . . . . ?
C5A Ir1 C2A C2B -158.7 . . . . ?
C4A Ir1 C2A C2B 158.8 . . . . ?
C3A Ir1 C2A C2B 121.44(6) . . . . ?
C1A C2A C3A C4A 0.0 . . . . ?
C2B C2A C3A C4A 180.0 . . . . ?
Ir1 C2A C3A C4A -61.80(11) . . . . ?
C1A C2A C3A C3B -180.0 . . . . ?
C2B C2A C3A C3B 0.0 . . . . ?
Ir1 C2A C3A C3B 118.20(11) . . . . ?
C1A C2A C3A Ir1 61.81(11) . . . . ?
C2B C2A C3A Ir1 -118.21(11) . . . . ?
Ir1 C2A C3A Ir1 0.0 . . . . ?
N10 Ir1 C3A C4A -2.3(5) . . . . ?
N1 Ir1 C3A C4A -90.5(2) . . . . ?
N7G Ir1 C3A C4A 173.3(2) . . . . ?
C1A Ir1 C3A C4A 80.08(7) . . . . ?
C5A Ir1 C3A C4A 37.4 . . . . ?
C2A Ir1 C3A C4A 117.68(6) . . . . ?
C4A Ir1 C3A C4A 0.0 . . . . ?
N10 Ir1 C3A C2A -119.9(5) . . . . ?
N1 Ir1 C3A C2A 151.8(2) . . . . ?
N7G Ir1 C3A C2A 55.6(2) . . . . ?
C1A Ir1 C3A C2A -37.6 . . . . ?
C5A Ir1 C3A C2A -80.25(7) . . . . ?
C2A Ir1 C3A C2A 0.0 . . . . ?
C4A Ir1 C3A C2A -117.68(6) . . . . ?
N10 Ir1 C3A C3B 119.0(5) . . . . ?
N1 Ir1 C3A C3B 30.7(2) . . . . ?
N7G Ir1 C3A C3B -65.5(2) . . . . ?
C1A Ir1 C3A C3B -158.7 . . . . ?
C5A Ir1 C3A C3B 158.7 . . . . ?
C2A Ir1 C3A C3B -121.06(6) . . . . ?
C4A Ir1 C3A C3B 121.26(6) . . . . ?
C2A C3A C4A C5A 0.0 . . . . ?
C3B C3A C4A C5A 180.0 . . . . ?
Ir1 C3A C4A C5A -61.56(11) . . . . ?
C2A C3A C4A C4B 180.0 . . . . ?
C3B C3A C4A C4B 0.0 . . . . ?
Ir1 C3A C4A C4B 118.45(11) . . . . ?
C2A C3A C4A Ir1 61.55(11) . . . . ?
C3B C3A C4A Ir1 -118.45(11) . . . . ?
Ir1 C3A C4A Ir1 0.0 . . . . ?
N10 Ir1 C4A C5A -63.3(2) . . . . ?
N1 Ir1 C4A C5A -144.7(2) . . . . ?
N7G Ir1 C4A C5A 103.2(4) . . . . ?
C1A Ir1 C4A C5A 37.6 . . . . ?
C5A Ir1 C4A C5A 0.0 . . . . ?
C2A Ir1 C4A C5A 80.25(7) . . . . ?
C3A Ir1 C4A C5A 117.67(7) . . . . ?
N10 Ir1 C4A C3A 179.0(2) . . . . ?
N1 Ir1 C4A C3A 97.6(2) . . . . ?
N7G Ir1 C4A C3A -14.5(4) . . . . ?
C1A Ir1 C4A C3A -80.06(7) . . . . ?
C5A Ir1 C4A C3A -117.67(7) . . . . ?
C2A Ir1 C4A C3A -37.4 . . . . ?
C3A Ir1 C4A C3A 0.0 . . . . ?
N10 Ir1 C4A C4B 57.7(2) . . . . ?
N1 Ir1 C4A C4B -23.7(2) . . . . ?
N7G Ir1 C4A C4B -135.8(4) . . . . ?
C1A Ir1 C4A C4B 158.7 . . . . ?
C5A Ir1 C4A C4B 121.04(6) . . . . ?
C2A Ir1 C4A C4B -158.7 . . . . ?
C3A Ir1 C4A C4B -121.29(6) . . . . ?
C3A C4A C5A C1A 0.0 . . . . ?
C4B C4A C5A C1A 180.0 . . . . ?
Ir1 C4A C5A C1A -61.83(11) . . . . ?
C3A C4A C5A C5B 180.0 . . . . ?
C4B C4A C5A C5B 0.0 . . . . ?
Ir1 C4A C5A C5B 118.18(11) . . . . ?
C3A C4A C5A Ir1 61.82(11) . . . . ?
C4B C4A C5A Ir1 -118.18(11) . . . . ?
Ir1 C4A C5A Ir1 0.0 . . . . ?
C2A C1A C5A C4A 0.0 . . . . ?
C1B C1A C5A C4A 180.0 . . . . ?
Ir1 C1A C5A C4A 62.24(11) . . . . ?
C2A C1A C5A C5B -180.0 . . . . ?
C1B C1A C5A C5B 0.0 . . . . ?
Ir1 C1A C5A C5B -117.77(11) . . . . ?
C2A C1A C5A Ir1 -62.23(11) . . . . ?
C1B C1A C5A Ir1 117.76(11) . . . . ?
Ir1 C1A C5A Ir1 0.0 . . . . ?
N10 Ir1 C5A C4A 128.3(2) . . . . ?
N1 Ir1 C5A C4A 47.4(2) . . . . ?
N7G Ir1 C5A C4A -140.2(3) . . . . ?
C1A Ir1 C5A C4A -117.45(6) . . . . ?
C2A Ir1 C5A C4A -79.82(7) . . . . ?
C4A Ir1 C5A C4A 0.0 . . . . ?
C3A Ir1 C5A C4A -37.3 . . . . ?
N10 Ir1 C5A C1A -114.2(2) . . . . ?
N1 Ir1 C5A C1A 164.8(2) . . . . ?
N7G Ir1 C5A C1A -22.8(3) . . . . ?
C1A Ir1 C5A C1A 0.0 . . . . ?
C2A Ir1 C5A C1A 37.6 . . . . ?
C4A Ir1 C5A C1A 117.45(6) . . . . ?
C3A Ir1 C5A C1A 80.11(7) . . . . ?
N10 Ir1 C5A C5B 6.9(2) . . . . ?
N1 Ir1 C5A C5B -74.1(2) . . . . ?
N7G Ir1 C5A C5B 98.3(3) . . . . ?
C1A Ir1 C5A C5B 121.09(6) . . . . ?
C2A Ir1 C5A C5B 158.7 . . . . ?
C4A Ir1 C5A C5B -121.46(6) . . . . ?
C3A Ir1 C5A C5B -158.8 . . . . ?
N3G C2G N1G C6G -4.9(11) . . . . ?
N2G C2G N1G C6G 175.0(7) . . . . ?
N2G C2G N3G C4G -175.0(6) . . . . ?
N1G C2G N3G C4G 4.8(10) . . . . ?
C2G N3G C4G N9G 176.5(7) . . . . ?
C2G N3G C4G C5G -1.8(11) . . . . ?
N9G C4G C5G N7G 0.9(8) . . . . ?
N3G C4G C5G N7G 179.5(7) . . . . ?
N9G C4G C5G C6G 179.9(6) . . . . ?
N3G C4G C5G C6G -1.6(12) . . . . ?
C2G N1G C6G O6G -177.4(7) . . . . ?
C2G N1G C6G C5G 1.1(10) . . . . ?
C4G C5G C6G O6G -179.9(8) . . . . ?
N7G C5G C6G O6G -1.2(14) . . . . ?
C4G C5G C6G N1G 1.8(9) . . . . ?
N7G C5G C6G N1G -179.5(7) . . . . ?
C4G C5G N7G C8G -1.9(8) . . . . ?
C6G C5G N7G C8G 179.3(7) . . . . ?
C4G C5G N7G Ir1 -170.3(5) . . . . ?
C6G C5G N7G Ir1 10.9(11) . . . . ?
N10 Ir1 N7G C8G 49.5(6) . . . . ?
N1 Ir1 N7G C8G 126.8(6) . . . . ?
C1A Ir1 N7G C8G -61.6(6) . . . . ?
C5A Ir1 N7G C8G -47.3(7) . . . . ?
C2A Ir1 N7G C8G -98.4(6) . . . . ?
C4A Ir1 N7G C8G -118.8(6) . . . . ?
C3A Ir1 N7G C8G -128.8(5) . . . . ?
N10 Ir1 N7G C5G -143.9(6) . . . . ?
N1 Ir1 N7G C5G -66.5(6) . . . . ?
C1A Ir1 N7G C5G 105.1(6) . . . . ?
C5A Ir1 N7G C5G 119.3(6) . . . . ?
C2A Ir1 N7G C5G 68.2(6) . . . . ?
C4A Ir1 N7G C5G 47.9(8) . . . . ?
C3A Ir1 N7G C5G 37.8(7) . . . . ?
C5G N7G C8G N9G 2.2(8) . . . . ?
Ir1 N7G C8G N9G 171.7(5) . . . . ?
N3G C4G N9G C8G -178.2(7) . . . . ?
C5G C4G N9G C8G 0.4(8) . . . . ?
N3G C4G N9G C9G 5.9(13) . . . . ?
C5G C4G N9G C9G -175.5(8) . . . . ?
N7G C8G N9G C4G -1.7(9) . . . . ?
N7G C8G N9G C9G 174.3(8) . . . . ?
C4G N9G C9G C9'G -66.4(12) . . . . ?
C8G N9G C9G C9'G 118.4(9) . . . . ?
O12 S1 C1 F12 -175.3(8) . . . . ?
O11 S1 C1 F12 63.7(9) . . . . ?
O13 S1 C1 F12 -58.2(9) . . . . ?
O12 S1 C1 F13 62.5(9) . . . . ?
O11 S1 C1 F13 -58.5(9) . . . . ?
O13 S1 C1 F13 179.5(8) . . . . ?
O12 S1 C1 F11 -56.4(9) . . . . ?
O11 S1 C1 F11 -177.4(8) . . . . ?
O13 S1 C1 F11 60.6(8) . . . . ?
O22 S2 C2 F22 -58.4(6) . . . . ?
O21 S2 C2 F22 61.6(6) . . . . ?
O23 S2 C2 F22 -178.8(5) . . . . ?
O22 S2 C2 F21 -179.5(5) . . . . ?
O21 S2 C2 F21 -59.5(5) . . . . ?
O23 S2 C2 F21 60.0(5) . . . . ?
O22 S2 C2 F23 61.1(5) . . . . ?
O21 S2 C2 F23 -178.9(5) . . . . ?
O23 S2 C2 F23 -59.3(5) . . . . ?
O1L2 C1L1 O1L1 O1L2 180.000(15) 2_665 . . . ?
C1L2 C1L1 O1L1 O1L2 174.9(42) 2_665 . . . ?
O1L2 C1L1 O1L1 O1L2 0.000(3) 2_665 . . 2_665 ?
C1L2 C1L1 O1L1 O1L2 -5.1(42) 2_665 . . 2_665 ?
O1L2 C1L1 O1L1 C1L1 -163.2(1000) 2_665 . . 2_665 ?
C1L2 C1L1 O1L1 C1L1 -168.3(1000) 2_665 . . 2_665 ?
O1L2 O1L1 O1L2 C1L1 103.3(612) 2_665 . . 2_665 ?
C1L1 O1L1 O1L2 C1L1 0.000(2) 2_665 . . 2_665 ?
C1L1 O1L1 O1L2 C1L1 180.000(7) . . . 2_665 ?
O1L2 O1L1 O1L2 C1L2 99.8(616) 2_665 . . . ?
C1L1 O1L1 O1L2 C1L2 -3.5(28) 2_665 . . . ?
C1L1 O1L1 O1L2 C1L2 176.5(28) . . . . ?
C1L1 C1L2 O1L2 C1L1 0.000(4) 2_665 . . 2_665 ?
C1L1 C1L2 O1L2 O1L1 4.7(38) 2_665 . . . ?
